data_7100939
loop_
_publ_author_name
'T. Pretsch'
'K.W. Chapman'
'C.J. Kepert'

_publ_section_title
;
Dehydration of the nanoporous coordination framework
ErIII[CoIII(CN)6]4H2O: single crystal to single
crystal transformation and negative thermal
expansion in ErIII[CoIII(CN)6]
;
_journal_name_full 'Chemical Communications'
_journal_paper_doi 10.1039/b601344a
_journal_year 2006
_chemical_formula_moiety 'C6 H4 Co Er N6 O2, 2(H2 O)'
_chemical_formula_sum 'C6 H8 Co Er N6 O4'
_chemical_formula_weight 454.37
_chemical_name_common erbium(iii)-hexacyanocobaltate(iii)tetrahydrate
_space_group_IT_number 63
_space_group_name_Hall '-C 2c 2'
_space_group_name_H-M_alt 'C m c m'
_symmetry_cell_setting orthorhombic
_symmetry_space_group_name_Hall '-C 2c 2'
_symmetry_space_group_name_H-M 'C m c m'
_cell_angle_alpha 90.00
_cell_angle_beta 90.00
_cell_angle_gamma 90.00
_cell_formula_units_Z 4
_cell_length_a 7.275(3)
_cell_length_b 12.687(5)
_cell_length_c 13.487(5)
_cell_measurement_temperature 375(2)
_cell_volume 1244.8(8)
_diffrn_ambient_temperature 375(2)
_exptl_crystal_density_diffrn 2.425
_cod_depositor_comments
;
The following automatic conversions were performed:
'_symmetry_cell_setting' value 'Orthorhombic' changed to 'orthorhombic'
according to '/home/saulius/struct/CIF-dictionaries/cif_core.dic'
dictionary named 'cif_core.dic' version 2.4.1 from 2010-06-29.

Automatic conversion script
Id: cif_fix_enum 1527 2010-12-29 10:47:43Z saulius 
;
_cod_database_code 7100939

loop_
_symmetry_equiv_pos_as_xyz
'x, y, z'
'-x, -y, z+1/2'
'-x, y, -z+1/2'
'x, -y, -z'
'x+1/2, y+1/2, z'
'-x+1/2, -y+1/2, z+1/2'
'-x+1/2, y+1/2, -z+1/2'
'x+1/2, -y+1/2, -z'
'-x, -y, -z'
'x, y, -z-1/2'
'x, -y, z-1/2'
'-x, y, z'
'-x+1/2, -y+1/2, -z'
'x+1/2, y+1/2, -z-1/2'
'x+1/2, -y+1/2, z-1/2'
'-x+1/2, y+1/2, z'

loop_
_atom_site_label
_atom_site_type_symbol
_atom_site_fract_x
_atom_site_fract_y
_atom_site_fract_z
_atom_site_U_iso_or_equiv
_atom_site_adp_type
_atom_site_occupancy
_atom_site_symmetry_multiplicity
_atom_site_calc_flag
_atom_site_refinement_flags
_atom_site_disorder_assembly
_atom_site_disorder_group
Er1 Er 0.0000 0.32460(4) 0.7500 0.0161(2) Uani 1 4 d S . .
Co1 Co 0.0000 0.0000 0.5000 0.0165(4) Uani 1 4 d S . .
N1 N 0.0000 0.2141(7) 0.6012(7) 0.030(2) Uani 1 2 d S . .
C1 C 0.0000 0.1326(7) 0.5622(8) 0.0208(19) Uani 1 2 d S . .
N2 N 0.2014(10) 0.4220(5) 0.6396(5) 0.0314(15) Uani 1 1 d . . .
C2 C 0.3158(10) 0.4518(5) 0.5879(5) 0.0217(14) Uani 1 1 d . . .
O1 O 0.2612(13) 0.2198(8) 0.7500 0.046(2) Uani 1 2 d SD . .
H1 H 0.3487 0.2211 0.6950 0.069 Uiso 1 1 d D . .
O2 O 0.0000 0.6546(7) 0.5974(8) 0.049(2) Uani 1 2 d SD . .
H2 H 0.0000 0.6864 0.5311 0.074 Uiso 1 2 d SD . .
H3 H 0.0000 0.5773 0.5935 0.074 Uiso 1 2 d SD . .

loop_
_atom_site_aniso_label
_atom_site_aniso_U_11
_atom_site_aniso_U_22
_atom_site_aniso_U_33
_atom_site_aniso_U_23
_atom_site_aniso_U_13
_atom_site_aniso_U_12
Er1 0.0154(3) 0.0160(3) 0.0170(3) 0.000 0.000 0.000
Co1 0.0169(9) 0.0144(8) 0.0183(9) 0.0008(6) 0.000 0.000
N1 0.037(5) 0.023(4) 0.031(5) -0.010(4) 0.000 0.000
C1 0.027(5) 0.014(4) 0.022(5) -0.003(4) 0.000 0.000
N2 0.034(4) 0.033(3) 0.028(3) 0.006(3) 0.002(3) -0.003(3)
C2 0.021(3) 0.020(3) 0.024(4) 0.003(3) 0.000(3) -0.005(3)
O1 0.041(5) 0.059(6) 0.038(5) 0.000 0.000 0.025(5)
O2 0.047(6) 0.056(6) 0.044(6) -0.002(5) 0.000 0.000

loop_
_geom_bond_atom_site_label_1
_geom_bond_atom_site_label_2
_geom_bond_distance
_geom_bond_site_symmetry_2
_geom_bond_publ_flag
Er1 O1 2.319(9) 3_556 ?
Er1 O1 2.319(9) . ?
Er1 N2 2.427(7) . ?
Er1 N2 2.427(7) 10_557 ?
Er1 N2 2.427(7) 12 ?
Er1 N2 2.427(7) 3_556 ?
Er1 N1 2.448(9) 10_557 ?
Er1 N1 2.448(9) . ?
Co1 C1 1.880(9) . ?
Co1 C1 1.880(9) 9_556 ?
Co1 C2 1.891(7) 16_545 ?
Co1 C2 1.891(7) 8_456 ?
Co1 C2 1.891(7) 5_445 ?
Co1 C2 1.891(7) 13_556 ?
N1 C1 1.160(14) . ?
N2 C2 1.150(10) . ?
C2 Co1 1.891(7) 5 ?
O1 H1 0.9776 . ?
O2 H2 0.9811 . ?
O2 H3 0.9828 . ?
